data_1557481
loop_
_publ_author_name
'Ranjan, Subham'
'Devarapalli, Ramesh'
'Kundu, Sudeshna'
'Saha, Subhankar'
'Deolka, Shubham'
'Vangala, Venu R.'
'Reddy, C. Malla'

_publ_section_title
;
 Isomorphism: `molecular similarity to crystal structure similarity' in
 multicomponent forms of analgesic drugs tolfenamic and mefenamic acid
;
_journal_coeditor_code ED5019
_journal_issue 2
_journal_name_full IUCrJ
_journal_page_first 173
_journal_page_last 183
_journal_paper_doi 10.1107/S205225251901604X
_journal_volume 7
_journal_year 2020
_chemical_formula_moiety 'C14 H11 Cl N O2, C7 H11 N2'
_chemical_formula_sum 'C21 H22 Cl N3 O2'
_chemical_formula_weight 383.86
_space_group_crystal_system triclinic
_space_group_IT_number 2
_space_group_name_Hall '-P 1'
_space_group_name_H-M_alt 'P -1'
_atom_sites_solution_hydrogens mixed
_atom_sites_solution_primary dual
_audit_creation_date 2019-10-09
_audit_creation_method
;
Olex2 1.3
(compiled 2019.09.11 svn.r3662 for OlexSys, GUI svn.r5938)
;
_cell_angle_alpha 87.768(4)
_cell_angle_beta 76.928(5)
_cell_angle_gamma 76.025(5)
_cell_formula_units_Z 2
_cell_length_a 7.9299(5)
_cell_length_b 9.3219(4)
_cell_length_c 13.5862(9)
_cell_measurement_reflns_used 2867
_cell_measurement_temperature 290.80(10)
_cell_measurement_theta_max 26.2780
_cell_measurement_theta_min 2.2390
_cell_volume 949.20(10)
_computing_cell_refinement 'CrysAlisPro 1.171.38.41 (Rigaku OD, 2015)'
_computing_data_collection 'CrysAlisPro 1.171.38.41 (Rigaku OD, 2015)'
_computing_data_reduction 'CrysAlisPro 1.171.38.41 (Rigaku OD, 2015)'
_computing_molecular_graphics 'Olex2 1.3 (Dolomanov et al., 2009)'
_computing_publication_material 'Olex2 1.3 (Dolomanov et al., 2009)'
_computing_structure_refinement 'ShelXL 2018/3 (Sheldrick, 2015)'
_computing_structure_solution 'SHELXT 2014/4 (Sheldrick, 2014)'
_diffrn_ambient_environment air
_diffrn_ambient_temperature 290.80(10)
_diffrn_detector 'CCD plate'
_diffrn_detector_area_resol_mean 7.9580
_diffrn_detector_type Eos
_diffrn_measured_fraction_theta_full 0.994
_diffrn_measured_fraction_theta_max 0.993
_diffrn_measurement_details
;
List of Runs (angles in degrees, time in seconds):

  # Type    Start    End  Width  t~exp~   \w     \q     \k     \f   Frames
--------------------------------------------------------------------------
  1  \w    -53.00 -27.00   1.00    4.11    --    0.70  38.00-180.00   26
  2  \w     50.00  83.00   1.00    4.11    --    0.70  38.00-180.00   33
  3  \w   -100.00 -75.00   1.00    4.11    --    0.70 178.00  60.00   25
  4  \w     -5.00  21.00   1.00    4.11    --    0.70  38.00-180.00   26
  5  \w    -20.00   5.00   1.00   25.00    --  -29.42 -99.00   0.00   25
  6  \w   -111.00 -75.00   1.00   25.00    --  -29.42 178.00-180.00   36
  7  \w   -120.00 -60.00   1.00   25.00    --  -29.42 178.00 -30.00   60
  8  \w    -50.00  62.00   1.00   25.00    --   30.82 -38.00  60.00  112
  9  \w     72.00 107.00   1.00   25.00    --   30.82 178.00 -60.00   35
 10  \w    -56.00  71.00   1.00   25.00    --   30.82 -38.00-180.00  127
 11  \w    -49.00  71.00   1.00   25.00    --   30.82 -38.00 -60.00  120
;
_diffrn_measurement_device 'four-circle diffractometer'
_diffrn_measurement_device_type 'SuperNova, Dual, Cu at zero, Eos'
_diffrn_measurement_method '\w scans'
_diffrn_orient_matrix_type 'CrysAlisPro convention (1999,Acta A55,543-557)'
_diffrn_orient_matrix_UB_11 0.0898718000
_diffrn_orient_matrix_UB_12 -0.0132888000
_diffrn_orient_matrix_UB_13 -0.0274577000
_diffrn_orient_matrix_UB_21 -0.0258190000
_diffrn_orient_matrix_UB_22 -0.0186290000
_diffrn_orient_matrix_UB_23 -0.0436053000
_diffrn_orient_matrix_UB_31 -0.0141259000
_diffrn_orient_matrix_UB_32 0.0750085000
_diffrn_orient_matrix_UB_33 -0.0147654000
_diffrn_radiation_monochromator mirror
_diffrn_radiation_probe x-ray
_diffrn_radiation_type 'Mo K\a'
_diffrn_radiation_wavelength 0.71073
_diffrn_reflns_av_R_equivalents 0.0217
_diffrn_reflns_av_unetI/netI 0.0342
_diffrn_reflns_Laue_measured_fraction_full 0.994
_diffrn_reflns_Laue_measured_fraction_max 0.993
_diffrn_reflns_limit_h_max 9
_diffrn_reflns_limit_h_min -9
_diffrn_reflns_limit_k_max 11
_diffrn_reflns_limit_k_min -11
_diffrn_reflns_limit_l_max 15
_diffrn_reflns_limit_l_min -16
_diffrn_reflns_number 6616
_diffrn_reflns_point_group_measured_fraction_full 0.994
_diffrn_reflns_point_group_measured_fraction_max 0.993
_diffrn_reflns_theta_full 25.242
_diffrn_reflns_theta_max 26.368
_diffrn_reflns_theta_min 2.707
_diffrn_source 'micro-focus sealed X-ray tube'
_diffrn_source_type 'SuperNova (Mo) X-ray Source'
_exptl_absorpt_coefficient_mu 0.223
_exptl_absorpt_correction_T_max 1.00000
_exptl_absorpt_correction_T_min 0.79133
_exptl_absorpt_correction_type multi-scan
_exptl_absorpt_process_details
;
CrysAlisPro 1.171.38.41 (Rigaku Oxford Diffraction, 2015)
Empirical absorption correction using spherical harmonics,
 implemented in SCALE3 ABSPACK scaling algorithm.
;
_exptl_crystal_colour colourless
_exptl_crystal_colour_primary colourless
_exptl_crystal_density_diffrn 1.343
_exptl_crystal_description block
_exptl_crystal_F_000 404
_exptl_crystal_size_max 0.32
_exptl_crystal_size_mid 0.15
_exptl_crystal_size_min 0.1
_refine_diff_density_max 0.163
_refine_diff_density_min -0.265
_refine_diff_density_rms 0.036
_refine_ls_extinction_method none
_refine_ls_goodness_of_fit_ref 1.054
_refine_ls_hydrogen_treatment constr
_refine_ls_matrix_type full
_refine_ls_number_parameters 339
_refine_ls_number_reflns 3841
_refine_ls_number_restraints 3
_refine_ls_restrained_S_all 1.054
_refine_ls_R_factor_all 0.0783
_refine_ls_R_factor_gt 0.0567
_refine_ls_shift/su_max 0.000
_refine_ls_shift/su_mean 0.000
_refine_ls_structure_factor_coef Fsqd
_refine_ls_weighting_details 'w=1/[\s^2^(Fo^2^)+(0.0595P)^2^+0.3245P] where P=(Fo^2^+2Fc^2^)/3'
_refine_ls_weighting_scheme calc
_refine_ls_wR_factor_gt 0.1406
_refine_ls_wR_factor_ref 0.1544
_reflns_Friedel_coverage 0.000
_reflns_number_gt 2799
_reflns_number_total 3841
_reflns_threshold_expression 'I > 2\s(I)'
_cod_data_source_file ed5019.cif
_cod_data_source_block tfa_dmap_1-1
_cod_database_code 1557481
_shelx_shelxl_version_number 2018/3
_chemical_oxdiff_formula 'C H N O Cl'
_shelx_space_group_comment
;
The symmetry employed for this shelxl refinement is uniquely defined
by the following loop, which should always be used as a source of
symmetry information in preference to the above space-group names.
They are only intended as comments.
;
_shelx_estimated_absorpt_t_max 0.978
_shelx_estimated_absorpt_t_min 0.932
_reflns_odcompleteness_completeness 99.64
_reflns_odcompleteness_iscentric 1
_reflns_odcompleteness_theta 26.32
_olex2_refinement_description
;
1. Fixed Uiso
 At 1.2 times of:
  All C(H) groups, All N(H) groups
 At 1.5 times of:
  All C(H,H,H) groups
2. Restrained distances
 N1-H1 = N4-H4A
 0.87 with sigma of 0.02
 N3-H3A
 0.87 with sigma of 0.02
3. Others
 Sof(N4)=Sof(H4A)=Sof(C24)=Sof(C27)=Sof(H27)=Sof(C28)=Sof(H28)=Sof(C23)=
 Sof(C26)=Sof(H26)=Sof(C25)=Sof(Cl2)=Sof(C22)=Sof(H22A)=Sof(H22B)=Sof(H22C)=1-
 FVAR(1)
 Sof(Cl1)=Sof(N1)=Sof(H1)=Sof(C9)=Sof(H9)=Sof(C13)=Sof(C12)=Sof(C14)=Sof(H14A)=
 Sof(H14B)=Sof(H14C)=Sof(C11)=Sof(H11)=Sof(C8)=Sof(C10)=Sof(H10)=FVAR(1)
4.a Fixed occupancy and ADP/Uiso:
 H3A, H1, H4A
4.b Aromatic/amide H refined with riding coordinates:
 C3(H3), C18(H18), C19(H19), C16(H16), C4(H4), C17(H17), C5(H5), C6(H6),
 C9(H9), C11(H11), C10(H10), C27(H27), C28(H28), C26(H26)
4.c Idealised Me refined as rotating group:
 C21(H21A,H21B,H21C), C20(H20A,H20B,H20C), C14(H14A,H14B,H14C), C22(H22A,H22B,
 H22C)
;
_olex2_submission_special_instructions 'No special instructions were received'
_oxdiff_exptl_absorpt_empirical_details
;
Empirical correction (ABSPACK) includes:
- Absorption correction using spherical harmonics
- Frame scaling
;
_oxdiff_exptl_absorpt_empirical_full_max 1.338
_oxdiff_exptl_absorpt_empirical_full_min 0.750

loop_
_space_group_symop_operation_xyz
'x, y, z'
'-x, -y, -z'

loop_
_atom_site_label
_atom_site_type_symbol
_atom_site_fract_x
_atom_site_fract_y
_atom_site_fract_z
_atom_site_U_iso_or_equiv
_atom_site_adp_type
_atom_site_occupancy
_atom_site_site_symmetry_order
_atom_site_calc_flag
_atom_site_refinement_flags_posn
_atom_site_refinement_flags_adp
_atom_site_refinement_flags_occupancy
_atom_site_disorder_assembly
_atom_site_disorder_group
Cl1 Cl 0.0273(2) 0.37134(15) 0.73327(11) 0.0866(6) Uani 0.583(3) 1 d . . P A 1
O1 O 0.4605(2) 0.53164(18) 0.22808(14) 0.0712(5) Uani 1 1 d . . . . .
O2 O 0.7060(3) 0.44157(19) 0.11431(13) 0.0728(5) Uani 1 1 d . . . . .
N3 N 0.3852(3) -0.2178(2) 0.14091(15) 0.0536(5) Uani 1 1 d D . . . .
H3A H 0.423(3) -0.309(2) 0.1675(18) 0.064 Uiso 1 1 d D U . . .
N2 N 0.2291(3) 0.20600(19) 0.03897(14) 0.0504(5) Uani 1 1 d . . . . .
C15 C 0.2777(3) 0.0688(2) 0.07220(15) 0.0420(5) Uani 1 1 d . . . . .
C2 C 0.6260(3) 0.2894(2) 0.25145(14) 0.0402(5) Uani 1 1 d . . . . .
C1 C 0.5977(3) 0.4311(2) 0.19308(16) 0.0456(5) Uani 1 1 d . . . . .
C3 C 0.7847(3) 0.1849(2) 0.22048(16) 0.0481(5) Uani 1 1 d . . . . .
H3 H 0.871720 0.206687 0.165224 0.058 Uiso 1 1 calc R U . . .
C18 C 0.3148(3) -0.1945(2) 0.05932(19) 0.0536(6) Uani 1 1 d . . . . .
H18 H 0.302513 -0.276959 0.025015 0.064 Uiso 1 1 calc R U . . .
C19 C 0.2605(3) -0.0568(2) 0.02402(17) 0.0505(5) Uani 1 1 d . . . . .
H19 H 0.210312 -0.044758 -0.033842 0.061 Uiso 1 1 calc R U . . .
C16 C 0.3541(3) 0.0387(2) 0.15756(16) 0.0546(6) Uani 1 1 d . . . . .
H16 H 0.370078 0.117819 0.193696 0.066 Uiso 1 1 calc R U . . .
C7 C 0.4981(3) 0.2571(2) 0.33324(18) 0.0565(6) Uani 1 1 d . . . . .
C4 C 0.8215(3) 0.0502(2) 0.26680(18) 0.0564(6) Uani 1 1 d . . . . .
H4 H 0.932209 -0.019215 0.244356 0.068 Uiso 1 1 calc R U . . .
C17 C 0.4048(3) -0.1021(3) 0.18816(17) 0.0575(6) Uani 1 1 d . . . . .
H17 H 0.456247 -0.119152 0.245540 0.069 Uiso 1 1 calc R U . . .
C5 C 0.6951(3) 0.0185(3) 0.34577(18) 0.0584(6) Uani 1 1 d . . . . .
H5 H 0.718192 -0.074270 0.377908 0.070 Uiso 1 1 calc R U . . .
C6 C 0.5366(3) 0.1183(3) 0.37896(19) 0.0647(7) Uani 1 1 d . . . . .
H6 H 0.450726 0.093891 0.433796 0.078 Uiso 1 1 calc R U . . .
C21 C 0.1480(4) 0.2394(3) -0.0474(2) 0.0672(7) Uani 1 1 d . . . . .
H21A H 0.192496 0.155908 -0.095502 0.101 Uiso 1 1 calc R U . . .
H21B H 0.178564 0.328096 -0.080305 0.101 Uiso 1 1 calc R U . . .
H21C H 0.018205 0.256910 -0.024784 0.101 Uiso 1 1 calc R U . . .
N1 N 0.3225(6) 0.3383(5) 0.3522(4) 0.0524(11) Uani 0.583(3) 1 d D . P A 1
H1 H 0.312(6) 0.421(3) 0.321(3) 0.063 Uiso 0.5833 1 d D U P A 1
C20 C 0.2406(5) 0.3357(3) 0.0927(2) 0.0761(8) Uani 1 1 d . . . . .
H20A H 0.140689 0.359127 0.151658 0.114 Uiso 1 1 calc R U . . .
H20B H 0.235668 0.420222 0.047361 0.114 Uiso 1 1 calc R U . . .
H20C H 0.353280 0.314223 0.114950 0.114 Uiso 1 1 calc R U . . .
C9 C 0.0572(18) 0.2550(15) 0.4140(9) 0.059(2) Uani 0.583(3) 1 d . . P A 1
H9 H 0.061531 0.229785 0.346266 0.071 Uiso 0.583(3) 1 calc R U P A 1
C13 C 0.1860(6) 0.3517(5) 0.5338(4) 0.0433(11) Uani 0.583(3) 1 d . . P A 1
C12 C 0.0437(10) 0.3283(6) 0.6081(5) 0.0462(13) Uani 0.583(3) 1 d . . P A 1
C14 C 0.3327(11) 0.4090(16) 0.5579(11) 0.078(3) Uani 0.583(3) 1 d . . P A 1
H14A H 0.283976 0.508582 0.587669 0.116 Uiso 0.583(3) 1 calc R U P A 1
H14B H 0.422712 0.412592 0.495736 0.116 Uiso 0.583(3) 1 calc R U P A 1
H14C H 0.387579 0.343341 0.605994 0.116 Uiso 0.583(3) 1 calc R U P A 1
C11 C -0.0868(8) 0.2693(6) 0.5873(5) 0.0558(17) Uani 0.583(3) 1 d . . P A 1
H11 H -0.181610 0.254959 0.640581 0.067 Uiso 0.583(3) 1 calc R U P A 1
C8 C 0.1870(7) 0.3141(5) 0.4344(3) 0.0426(9) Uani 0.583(3) 1 d . . P A 1
C10 C -0.0816(6) 0.2311(6) 0.4910(4) 0.0743(14) Uani 0.583(3) 1 d . . P A 1
H10 H -0.171175 0.188836 0.476554 0.089 Uiso 0.583(3) 1 calc R U P A 1
N4 N 0.3631(9) 0.3778(7) 0.3895(5) 0.0549(17) Uani 0.417(3) 1 d D . P A 2
H4A H 0.330(8) 0.465(4) 0.366(5) 0.066 Uiso 0.4167 1 d D U P A 2
C24 C 0.1069(10) 0.2921(6) 0.4836(6) 0.0526(16) Uani 0.417(3) 1 d . . P A 2
C27 C 0.1438(9) 0.4093(7) 0.6625(5) 0.0694(18) Uani 0.417(3) 1 d . . P A 2
H27 H 0.158164 0.448031 0.722967 0.083 Uiso 0.417(3) 1 calc R U P A 2
C28 C 0.0079(10) 0.3442(7) 0.6636(7) 0.055(2) Uani 0.417(3) 1 d . . P A 2
H28 H -0.076035 0.338424 0.724890 0.065 Uiso 0.417(3) 1 calc R U P A 2
C23 C 0.2431(10) 0.3606(7) 0.4826(8) 0.0536(19) Uani 0.417(3) 1 d . . P A 2
C26 C 0.2620(14) 0.4180(18) 0.5706(14) 0.064(3) Uani 0.417(3) 1 d . . P A 2
H26 H 0.357182 0.464246 0.568428 0.077 Uiso 0.417(3) 1 calc R U P A 2
C25 C -0.0070(12) 0.2886(10) 0.5783(8) 0.0481(18) Uani 0.417(3) 1 d . . P A 2
Cl2 Cl -0.1844(3) 0.2020(2) 0.58250(16) 0.0878(8) Uani 0.417(3) 1 d . . P A 2
C22 C 0.084(3) 0.225(3) 0.3893(15) 0.080(5) Uani 0.417(3) 1 d . . P A 2
H22A H 0.138254 0.274468 0.329651 0.119 Uiso 0.417(3) 1 calc R U P A 2
H22B H -0.043310 0.238361 0.391789 0.119 Uiso 0.417(3) 1 calc R U P A 2
H22C H 0.142225 0.119499 0.385187 0.119 Uiso 0.417(3) 1 calc R U P A 2

loop_
_atom_site_aniso_label
_atom_site_aniso_U_11
_atom_site_aniso_U_22
_atom_site_aniso_U_33
_atom_site_aniso_U_23
_atom_site_aniso_U_13
_atom_site_aniso_U_12
Cl1 0.1127(12) 0.0841(9) 0.0427(9) -0.0055(6) -0.0109(7) 0.0103(7)
O1 0.0717(12) 0.0467(9) 0.0738(12) 0.0248(8) 0.0075(9) 0.0004(8)
O2 0.0860(13) 0.0586(10) 0.0596(11) 0.0177(8) 0.0110(9) -0.0185(9)
N3 0.0547(11) 0.0389(10) 0.0601(12) 0.0143(9) -0.0021(9) -0.0095(8)
N2 0.0605(12) 0.0384(9) 0.0503(10) 0.0099(8) -0.0077(9) -0.0133(8)
C15 0.0422(11) 0.0373(10) 0.0407(10) 0.0051(8) 0.0025(9) -0.0106(8)
C2 0.0423(11) 0.0387(10) 0.0388(10) 0.0038(8) -0.0066(9) -0.0109(9)
C1 0.0544(13) 0.0413(11) 0.0423(11) 0.0058(9) -0.0072(10) -0.0177(10)
C3 0.0477(12) 0.0488(12) 0.0442(11) -0.0011(9) -0.0004(9) -0.0134(10)
C18 0.0582(14) 0.0393(11) 0.0627(14) 0.0010(10) -0.0060(11) -0.0173(10)
C19 0.0541(13) 0.0459(12) 0.0537(13) 0.0065(10) -0.0116(10) -0.0175(10)
C16 0.0771(16) 0.0467(12) 0.0411(11) 0.0030(9) -0.0079(11) -0.0219(11)
C7 0.0479(13) 0.0475(12) 0.0565(13) 0.0191(10) 0.0046(10) 0.0040(10)
C4 0.0479(13) 0.0475(13) 0.0608(14) 0.0003(10) -0.0031(11) 0.0047(10)
C17 0.0727(16) 0.0549(14) 0.0450(12) 0.0126(10) -0.0114(11) -0.0187(12)
C5 0.0628(15) 0.0430(12) 0.0587(14) 0.0126(10) -0.0100(12) 0.0026(11)
C6 0.0554(14) 0.0536(14) 0.0640(15) 0.0277(12) 0.0083(11) 0.0026(11)
C21 0.0674(16) 0.0586(15) 0.0793(18) 0.0256(13) -0.0255(14) -0.0174(12)
N1 0.043(2) 0.042(2) 0.057(3) 0.0196(19) 0.0038(18) 0.0029(17)
C20 0.118(2) 0.0394(13) 0.0662(16) 0.0033(11) -0.0112(16) -0.0192(14)
C9 0.054(4) 0.069(5) 0.051(6) -0.008(4) -0.007(4) -0.012(3)
C13 0.043(3) 0.031(2) 0.051(3) 0.004(2) -0.010(3) -0.0003(18)
C12 0.054(4) 0.035(3) 0.039(4) 0.004(2) -0.007(3) 0.003(2)
C14 0.066(6) 0.081(5) 0.096(6) -0.005(4) -0.025(6) -0.028(6)
C11 0.037(3) 0.050(3) 0.070(3) 0.008(2) 0.013(3) -0.016(3)
C8 0.038(2) 0.036(2) 0.044(2) 0.0083(19) 0.000(2) 0.0017(16)
C10 0.054(3) 0.086(3) 0.085(4) -0.014(3) -0.002(2) -0.032(2)
N4 0.054(4) 0.035(3) 0.057(4) 0.019(3) 0.011(3) 0.000(2)
C24 0.063(4) 0.036(3) 0.049(4) 0.004(3) -0.006(4) 0.000(3)
C27 0.078(5) 0.070(4) 0.057(4) -0.005(3) -0.006(3) -0.019(3)
C28 0.058(4) 0.049(4) 0.044(5) 0.004(3) 0.001(4) -0.001(3)
C23 0.057(4) 0.042(3) 0.048(4) 0.008(3) 0.001(4) 0.002(3)
C26 0.054(7) 0.057(5) 0.081(6) 0.004(4) -0.008(7) -0.021(6)
C25 0.035(5) 0.044(4) 0.061(6) 0.015(4) 0.001(4) -0.013(4)
Cl2 0.0759(13) 0.0972(15) 0.0901(14) 0.0041(10) 0.0000(10) -0.0384(11)
C22 0.093(12) 0.084(10) 0.057(9) -0.006(6) -0.011(7) -0.015(8)

loop_
_atom_type_symbol
_atom_type_description
_atom_type_scat_dispersion_real
_atom_type_scat_dispersion_imag
_atom_type_scat_source
C C 0.0033 0.0016 'International Tables Vol C Tables 4.2.6.8 and 6.1.1.4'
H H 0.0000 0.0000 'International Tables Vol C Tables 4.2.6.8 and 6.1.1.4'
Cl Cl 0.1484 0.1585 'International Tables Vol C Tables 4.2.6.8 and 6.1.1.4'
N N 0.0061 0.0033 'International Tables Vol C Tables 4.2.6.8 and 6.1.1.4'
O O 0.0106 0.0060 'International Tables Vol C Tables 4.2.6.8 and 6.1.1.4'

loop_
_geom_angle_atom_site_label_1
_geom_angle_atom_site_label_2
_geom_angle_atom_site_label_3
_geom_angle
_geom_angle_site_symmetry_1
_geom_angle_site_symmetry_3
_geom_angle_publ_flag
C18 N3 H3A 124.8(16) . . ?
C17 N3 H3A 116.3(16) . . ?
C17 N3 C18 118.92(19) . . ?
C15 N2 C21 122.9(2) . . ?
C15 N2 C20 122.0(2) . . ?
C21 N2 C20 114.9(2) . . ?
N2 C15 C19 122.9(2) . . ?
N2 C15 C16 122.1(2) . . ?
C19 C15 C16 115.08(19) . . ?
C3 C2 C1 117.91(18) . . ?
C3 C2 C7 118.61(18) . . ?
C7 C2 C1 123.46(18) . . ?
O1 C1 C2 117.24(18) . . ?
O2 C1 O1 123.9(2) . . ?
O2 C1 C2 118.9(2) . . ?
C2 C3 H3 118.8 . . ?
C4 C3 C2 122.5(2) . . ?
C4 C3 H3 118.8 . . ?
N3 C18 H18 119.0 . . ?
N3 C18 C19 122.1(2) . . ?
C19 C18 H18 119.0 . . ?
C15 C19 H19 119.6 . . ?
C18 C19 C15 120.9(2) . . ?
C18 C19 H19 119.6 . . ?
C15 C16 H16 119.8 . . ?
C17 C16 C15 120.5(2) . . ?
C17 C16 H16 119.8 . . ?
C2 C7 C6 118.29(19) . . ?
C2 C7 N4 119.2(3) . . ?
C6 C7 N4 119.2(3) . . ?
N1 C7 C2 121.2(3) . . ?
N1 C7 C6 118.3(3) . . ?
C3 C4 H4 120.7 . . ?
C5 C4 C3 118.6(2) . . ?
C5 C4 H4 120.7 . . ?
N3 C17 C16 122.6(2) . . ?
N3 C17 H17 118.7 . . ?
C16 C17 H17 118.7 . . ?
C4 C5 H5 119.5 . . ?
C6 C5 C4 120.9(2) . . ?
C6 C5 H5 119.5 . . ?
C7 C6 H6 119.5 . . ?
C5 C6 C7 121.1(2) . . ?
C5 C6 H6 119.5 . . ?
N2 C21 H21A 109.5 . . ?
N2 C21 H21B 109.5 . . ?
N2 C21 H21C 109.5 . . ?
H21A C21 H21B 109.5 . . ?
H21A C21 H21C 109.5 . . ?
H21B C21 H21C 109.5 . . ?
C7 N1 H1 112(3) . . ?
C7 N1 C8 124.3(4) . . ?
C8 N1 H1 121(3) . . ?
N2 C20 H20A 109.5 . . ?
N2 C20 H20B 109.5 . . ?
N2 C20 H20C 109.5 . . ?
H20A C20 H20B 109.5 . . ?
H20A C20 H20C 109.5 . . ?
H20B C20 H20C 109.5 . . ?
C8 C9 H9 119.6 . . ?
C8 C9 C10 120.9(9) . . ?
C10 C9 H9 119.6 . . ?
C12 C13 C14 122.3(7) . . ?
C12 C13 C8 116.0(6) . . ?
C8 C13 C14 121.7(7) . . ?
C13 C12 Cl1 120.2(6) . . ?
C11 C12 Cl1 117.1(5) . . ?
C11 C12 C13 122.6(6) . . ?
C13 C14 H14A 109.5 . . ?
C13 C14 H14B 109.5 . . ?
C13 C14 H14C 109.5 . . ?
H14A C14 H14B 109.5 . . ?
H14A C14 H14C 109.5 . . ?
H14B C14 H14C 109.5 . . ?
C12 C11 H11 119.8 . . ?
C10 C11 C12 120.5(5) . . ?
C10 C11 H11 119.8 . . ?
C9 C8 N1 118.0(6) . . ?
C9 C8 C13 121.2(7) . . ?
C13 C8 N1 120.8(6) . . ?
C9 C10 H10 120.6 . . ?
C11 C10 C9 118.8(7) . . ?
C11 C10 H10 120.6 . . ?
C7 N4 H4A 124(4) . . ?
C23 N4 C7 124.2(5) . . ?
C23 N4 H4A 110(4) . . ?
C23 C24 C25 114.9(9) . . ?
C23 C24 C22 122.3(14) . . ?
C25 C24 C22 122.9(12) . . ?
C28 C27 H27 120.8 . . ?
C28 C27 C26 118.4(10) . . ?
C26 C27 H27 120.8 . . ?
C27 C28 H28 120.3 . . ?
C25 C28 C27 119.5(9) . . ?
C25 C28 H28 120.3 . . ?
C24 C23 N4 120.1(10) . . ?
C24 C23 C26 120.7(10) . . ?
C26 C23 N4 119.1(8) . . ?
C27 C26 H26 119.4 . . ?
C23 C26 C27 121.2(11) . . ?
C23 C26 H26 119.4 . . ?
C24 C25 Cl2 116.2(9) . . ?
C28 C25 C24 125.4(10) . . ?
C28 C25 Cl2 118.4(6) . . ?
C24 C22 H22A 109.5 . . ?
C24 C22 H22B 109.5 . . ?
C24 C22 H22C 109.5 . . ?
H22A C22 H22B 109.5 . . ?
H22A C22 H22C 109.5 . . ?
H22B C22 H22C 109.5 . . ?

loop_
_geom_bond_atom_site_label_1
_geom_bond_atom_site_label_2
_geom_bond_distance
_geom_bond_site_symmetry_2
_geom_bond_publ_flag
Cl1 C12 1.732(7) . ?
O1 C1 1.264(3) . ?
O2 C1 1.228(3) . ?
N3 H3A 0.917(16) . ?
N3 C18 1.338(3) . ?
N3 C17 1.333(3) . ?
N2 C15 1.336(3) . ?
N2 C21 1.450(3) . ?
N2 C20 1.468(3) . ?
C15 C19 1.412(3) . ?
C15 C16 1.415(3) . ?
C2 C1 1.510(3) . ?
C2 C3 1.382(3) . ?
C2 C7 1.402(3) . ?
C3 H3 0.9500 . ?
C3 C4 1.380(3) . ?
C18 H18 0.9500 . ?
C18 C19 1.357(3) . ?
C19 H19 0.9500 . ?
C16 H16 0.9500 . ?
C16 C17 1.355(3) . ?
C7 C6 1.409(3) . ?
C7 N1 1.386(5) . ?
C7 N4 1.453(7) . ?
C4 H4 0.9500 . ?
C4 C5 1.369(3) . ?
C17 H17 0.9500 . ?
C5 H5 0.9500 . ?
C5 C6 1.364(3) . ?
C6 H6 0.9500 . ?
C21 H21A 0.9800 . ?
C21 H21B 0.9800 . ?
C21 H21C 0.9800 . ?
N1 H1 0.860(19) . ?
N1 C8 1.418(7) . ?
C20 H20A 0.9800 . ?
C20 H20B 0.9800 . ?
C20 H20C 0.9800 . ?
C9 H9 0.9500 . ?
C9 C8 1.361(15) . ?
C9 C10 1.392(14) . ?
C13 C12 1.387(9) . ?
C13 C14 1.494(11) . ?
C13 C8 1.406(7) . ?
C12 C11 1.368(8) . ?
C14 H14A 0.9800 . ?
C14 H14B 0.9800 . ?
C14 H14C 0.9800 . ?
C11 H11 0.9500 . ?
C11 C10 1.358(8) . ?
C10 H10 0.9500 . ?
N4 H4A 0.87(2) . ?
N4 C23 1.430(11) . ?
C24 C23 1.379(11) . ?
C24 C25 1.399(13) . ?
C24 C22 1.51(2) . ?
C27 H27 0.9500 . ?
C27 C28 1.356(10) . ?
C27 C26 1.395(16) . ?
C28 H28 0.9500 . ?
C28 C25 1.329(12) . ?
C23 C26 1.38(2) . ?
C26 H26 0.9500 . ?
C25 Cl2 1.773(10) . ?
C22 H22A 0.9800 . ?
C22 H22B 0.9800 . ?
C22 H22C 0.9800 . ?

loop_
_geom_torsion_atom_site_label_1
_geom_torsion_atom_site_label_2
_geom_torsion_atom_site_label_3
_geom_torsion_atom_site_label_4
_geom_torsion
_geom_torsion_site_symmetry_1
_geom_torsion_site_symmetry_2
_geom_torsion_site_symmetry_3
_geom_torsion_site_symmetry_4
_geom_torsion_publ_flag
Cl1 C12 C11 C10 -179.2(4) . . . . ?
N3 C18 C19 C15 0.5(3) . . . . ?
N2 C15 C19 C18 178.7(2) . . . . ?
N2 C15 C16 C17 -178.9(2) . . . . ?
C15 C16 C17 N3 -0.3(4) . . . . ?
C2 C3 C4 C5 0.6(4) . . . . ?
C2 C7 C6 C5 1.0(4) . . . . ?
C2 C7 N1 C8 -178.6(4) . . . . ?
C2 C7 N4 C23 -170.2(7) . . . . ?
C1 C2 C3 C4 -178.1(2) . . . . ?
C1 C2 C7 C6 177.2(2) . . . . ?
C1 C2 C7 N1 14.4(4) . . . . ?
C1 C2 C7 N4 -23.5(5) . . . . ?
C3 C2 C1 O1 -173.1(2) . . . . ?
C3 C2 C1 O2 8.2(3) . . . . ?
C3 C2 C7 C6 -1.0(4) . . . . ?
C3 C2 C7 N1 -163.8(3) . . . . ?
C3 C2 C7 N4 158.3(4) . . . . ?
C3 C4 C5 C6 -0.7(4) . . . . ?
C18 N3 C17 C16 0.8(4) . . . . ?
C19 C15 C16 C17 -0.1(3) . . . . ?
C16 C15 C19 C18 0.0(3) . . . . ?
C7 C2 C1 O1 8.7(3) . . . . ?
C7 C2 C1 O2 -170.0(2) . . . . ?
C7 C2 C3 C4 0.2(3) . . . . ?
C7 N1 C8 C9 -109.3(9) . . . . ?
C7 N1 C8 C13 71.4(6) . . . . ?
C7 N4 C23 C24 -71.4(9) . . . . ?
C7 N4 C23 C26 110.8(10) . . . . ?
C4 C5 C6 C7 -0.1(4) . . . . ?
C17 N3 C18 C19 -0.9(3) . . . . ?
C6 C7 N1 C8 18.6(7) . . . . ?
C6 C7 N4 C23 -11.1(10) . . . . ?
C21 N2 C15 C19 2.4(3) . . . . ?
C21 N2 C15 C16 -179.0(2) . . . . ?
N1 C7 C6 C5 164.3(3) . . . . ?
C20 N2 C15 C19 177.2(2) . . . . ?
C20 N2 C15 C16 -4.1(3) . . . . ?
C13 C12 C11 C10 -0.1(8) . . . . ?
C12 C13 C8 N1 177.8(4) . . . . ?
C12 C13 C8 C9 -1.5(9) . . . . ?
C12 C11 C10 C9 -0.9(10) . . . . ?
C14 C13 C12 Cl1 2.2(8) . . . . ?
C14 C13 C12 C11 -176.8(7) . . . . ?
C14 C13 C8 N1 -4.1(8) . . . . ?
C14 C13 C8 C9 176.7(10) . . . . ?
C8 C9 C10 C11 0.7(16) . . . . ?
C8 C13 C12 Cl1 -179.7(3) . . . . ?
C8 C13 C12 C11 1.3(7) . . . . ?
C10 C9 C8 N1 -178.7(8) . . . . ?
C10 C9 C8 C13 0.5(15) . . . . ?
N4 C7 C6 C5 -158.3(4) . . . . ?
N4 C23 C26 C27 177.4(9) . . . . ?
C24 C23 C26 C27 -0.4(16) . . . . ?
C27 C28 C25 C24 -0.8(11) . . . . ?
C27 C28 C25 Cl2 179.2(5) . . . . ?
C28 C27 C26 C23 -0.7(16) . . . . ?
C23 C24 C25 C28 -0.3(10) . . . . ?
C23 C24 C25 Cl2 179.8(5) . . . . ?
C26 C27 C28 C25 1.2(12) . . . . ?
C25 C24 C23 N4 -176.9(6) . . . . ?
C25 C24 C23 C26 0.9(11) . . . . ?
C22 C24 C23 N4 3.5(14) . . . . ?
C22 C24 C23 C26 -178.8(14) . . . . ?
C22 C24 C25 C28 179.3(13) . . . . ?
C22 C24 C25 Cl2 -0.6(14) . . . . ?
